data_4301426
loop_
_publ_author_name
'Xiu-Teng Wang'
'Xiao-Hua Wang'
'Zhe-Ming Wang'
'Song Gao'

_publ_section_title
;
Diversity of Azido Magnetic Chains Constructed with Flexible Ligand
2,2'-Dipyridylamine
;
_journal_name_full 'Inorganic Chemistry'
_journal_page_first 1301
_journal_page_last 1308
_journal_paper_doi 10.1021/ic801505a
_journal_volume 48
_journal_year 2009
_chemical_formula_sum 'C10 H9 Co N9'
_chemical_formula_weight 314.19
_chemical_name_systematic
; 
 ? 
;
_space_group_IT_number 14
_symmetry_cell_setting monoclinic
_symmetry_space_group_name_Hall '-P 2yn'
_symmetry_space_group_name_H-M 'P 1 21/n 1'
_atom_sites_solution_hydrogens geom
_atom_sites_solution_primary direct
_atom_sites_solution_secondary difmap
_audit_creation_method SHELXL-97
_cell_angle_alpha 90.00
_cell_angle_beta 99.8856(12)
_cell_angle_gamma 90.00
_cell_formula_units_Z 4
_cell_length_a 9.4540(2)
_cell_length_b 7.3571(2)
_cell_length_c 17.9903(4)
_cell_measurement_reflns_used 9377
_cell_measurement_temperature 293(2)
_cell_measurement_theta_max 25.028
_cell_measurement_theta_min 3.395
_cell_volume 1232.72(5)
_computing_cell_refinement 'HKL Scalepack (Otwinowski & Minor, 1997)'
_computing_data_collection 'KappaCCD (Nonius B. V., 1998)'
_computing_data_reduction 'HKL Denzo (Otwinowski & Minor, 1997) & maXus (Mackay et al., 1998)'
_computing_molecular_graphics 'Bruker SHELXTL V5.1 (Sheldrick, 1998)'
_computing_publication_material 'SHELXL-97 (Sheldrick, 1997)'
_computing_structure_refinement 'SHELXL-97 (Sheldrick, 1997)'
_computing_structure_solution 'SHELXS-97 (Sheldrick, 1990)'
_diffrn_ambient_temperature 293(2)
_diffrn_detector_area_resol_mean 9
_diffrn_measured_fraction_theta_full 0.998
_diffrn_measured_fraction_theta_max 0.998
_diffrn_measurement_device_type 'NONIUS KappaCCD Diffractometer'
_diffrn_measurement_method CCD
_diffrn_radiation_monochromator graphite
_diffrn_radiation_source 'fine-focus sealed tube'
_diffrn_radiation_type MoK\a
_diffrn_radiation_wavelength 0.71073
_diffrn_reflns_av_R_equivalents 0.0559
_diffrn_reflns_av_sigmaI/netI 0.0349
_diffrn_reflns_limit_h_max 11
_diffrn_reflns_limit_h_min -11
_diffrn_reflns_limit_k_max 8
_diffrn_reflns_limit_k_min -8
_diffrn_reflns_limit_l_max 21
_diffrn_reflns_limit_l_min -21
_diffrn_reflns_number 17473
_diffrn_reflns_theta_full 25.04
_diffrn_reflns_theta_max 25.04
_diffrn_reflns_theta_min 3.53
_exptl_absorpt_coefficient_mu 1.398
_exptl_absorpt_correction_T_max 0.850
_exptl_absorpt_correction_T_min 0.739
_exptl_absorpt_correction_type multi-scan
_exptl_crystal_colour 'dark red'
_exptl_crystal_density_diffrn 1.693
_exptl_crystal_density_method 'not measured'
_exptl_crystal_description block
_exptl_crystal_F_000 636
_exptl_crystal_size_max 0.30
_exptl_crystal_size_mid 0.27
_exptl_crystal_size_min 0.12
_refine_diff_density_max 0.199
_refine_diff_density_min -0.377
_refine_diff_density_rms 0.059
_refine_ls_extinction_method none
_refine_ls_goodness_of_fit_ref 1.011
_refine_ls_hydrogen_treatment constr
_refine_ls_matrix_type full
_refine_ls_number_parameters 181
_refine_ls_number_reflns 2178
_refine_ls_number_restraints 0
_refine_ls_restrained_S_all 1.011
_refine_ls_R_factor_all 0.0400
_refine_ls_R_factor_gt 0.0275
_refine_ls_shift/su_max 0.041
_refine_ls_shift/su_mean 0.006
_refine_ls_structure_factor_coef Fsqd
_refine_ls_weighting_details 'calc w=1/[\s^2^(Fo^2^)+(0.0395P)^2^+0.0000P] where P=(Fo^2^+2Fc^2^)/3'
_refine_ls_weighting_scheme calc
_refine_ls_wR_factor_gt 0.0634
_refine_ls_wR_factor_ref 0.0662
_reflns_number_gt 1729
_reflns_number_total 2178
_reflns_threshold_expression >2sigma(I)
_cod_data_source_file ic801505a_si_001_3.cif
_cod_data_source_block Co
_cod_depositor_comments
;
The following automatic conversions were performed:
'_symmetry_cell_setting' value 'Monoclinic' changed to 'monoclinic'
according to '/home/saulius/struct/CIF-dictionaries/cif_core.dic'
dictionary named 'cif_core.dic' version 2.4.1 from 2010-06-29.

Automatic conversion script
Id: cif_fix_enum 1527 2010-12-29 10:47:43Z saulius 
;
_cod_original_sg_symbol_H-M 'P 21/n'
_cod_database_code 4301426

loop_
_symmetry_equiv_pos_as_xyz
'x, y, z'
'-x+1/2, y+1/2, -z+1/2'
'-x, -y, -z'
'x-1/2, -y-1/2, z-1/2'

loop_
_atom_site_label
_atom_site_type_symbol
_atom_site_fract_x
_atom_site_fract_y
_atom_site_fract_z
_atom_site_U_iso_or_equiv
_atom_site_adp_type
_atom_site_occupancy
_atom_site_symmetry_multiplicity
_atom_site_calc_flag
_atom_site_refinement_flags
_atom_site_disorder_assembly
_atom_site_disorder_group
Co1 Co 0.62354(3) 0.32937(4) 0.510601(15) 0.02956(12) Uani 1 1 d . . .
N5 N 0.41550(19) 0.0478(3) 0.42746(9) 0.0308(4) Uani 1 1 d . . .
N4 N 0.4856(2) 0.1774(3) 0.42702(11) 0.0468(5) Uani 1 1 d . . .
N1 N 0.77386(18) 0.4315(2) 0.60306(9) 0.0313(4) Uani 1 1 d . . .
N3 N 0.79996(18) 0.2831(2) 0.45515(10) 0.0334(4) Uani 1 1 d . . .
C5 C 0.9096(2) 0.3718(3) 0.61945(12) 0.0330(5) Uani 1 1 d . . .
N6 N 0.3423(2) -0.0814(3) 0.42424(11) 0.0470(5) Uani 1 1 d . . .
N2 N 0.97418(18) 0.2860(3) 0.56635(10) 0.0390(5) Uani 1 1 d . . .
H2A H 1.0575 0.2431 0.5846 0.047 Uiso 1 1 calc R . .
C1 C 0.7225(2) 0.5212(3) 0.65888(12) 0.0391(5) Uani 1 1 d . . .
H1A H 0.6287 0.5645 0.6484 0.047 Uiso 1 1 calc R . .
C6 C 0.9346(2) 0.2534(3) 0.48999(12) 0.0343(5) Uani 1 1 d . . .
C3 C 0.9383(3) 0.4855(3) 0.74579(13) 0.0462(6) Uani 1 1 d . . .
H3A H 0.9931 0.5024 0.7934 0.055 Uiso 1 1 calc R . .
C2 C 0.7989(3) 0.5520(3) 0.72910(12) 0.0436(6) Uani 1 1 d . . .
H2B H 0.7588 0.6159 0.7649 0.052 Uiso 1 1 calc R . .
C4 C 0.9930(2) 0.3952(3) 0.69122(13) 0.0432(6) Uani 1 1 d . . .
H4B H 1.0858 0.3488 0.7015 0.052 Uiso 1 1 calc R . .
C8 C 1.0071(3) 0.1517(3) 0.37651(15) 0.0500(7) Uani 1 1 d . . .
H8A H 1.0756 0.1040 0.3506 0.060 Uiso 1 1 calc R . .
C9 C 0.8702(3) 0.1876(3) 0.33902(14) 0.0503(7) Uani 1 1 d . . .
H9A H 0.8456 0.1681 0.2873 0.060 Uiso 1 1 calc R . .
C10 C 0.7715(2) 0.2524(3) 0.37980(13) 0.0438(6) Uani 1 1 d . . .
H10A H 0.6794 0.2770 0.3543 0.053 Uiso 1 1 calc R . .
C7 C 1.0415(2) 0.1868(3) 0.45192(14) 0.0434(6) Uani 1 1 d . . .
H7A H 1.1342 0.1669 0.4777 0.052 Uiso 1 1 calc R . .
N8 N 0.36522(19) 0.3367(2) 0.58908(10) 0.0347(4) Uani 1 1 d . . .
N7 N 0.43420(19) 0.4212(2) 0.55178(10) 0.0357(4) Uani 1 1 d . . .
N9 N 0.2983(2) 0.2556(3) 0.62543(13) 0.0650(7) Uani 1 1 d . . .

loop_
_atom_site_aniso_label
_atom_site_aniso_U_11
_atom_site_aniso_U_22
_atom_site_aniso_U_33
_atom_site_aniso_U_23
_atom_site_aniso_U_13
_atom_site_aniso_U_12
Co1 0.02388(18) 0.03101(19) 0.03355(19) 0.00052(13) 0.00428(12) -0.00195(13)
N5 0.0304(10) 0.0347(12) 0.0254(10) 0.0032(8) -0.0001(7) 0.0066(10)
N4 0.0522(13) 0.0395(12) 0.0444(12) 0.0038(9) -0.0043(10) -0.0160(10)
N1 0.0265(10) 0.0315(10) 0.0357(10) -0.0013(8) 0.0043(8) -0.0009(8)
N3 0.0297(10) 0.0355(11) 0.0358(10) -0.0003(8) 0.0074(8) -0.0008(8)
C5 0.0263(12) 0.0333(13) 0.0392(13) 0.0049(10) 0.0056(10) -0.0045(9)
N6 0.0468(13) 0.0401(12) 0.0495(13) 0.0111(10) -0.0049(10) -0.0126(11)
N2 0.0250(10) 0.0483(12) 0.0426(11) 0.0014(9) 0.0031(8) 0.0070(9)
C1 0.0371(13) 0.0386(14) 0.0410(13) 0.0001(11) 0.0046(11) 0.0044(11)
C6 0.0333(13) 0.0261(11) 0.0451(14) 0.0034(10) 0.0115(10) 0.0001(10)
C3 0.0449(15) 0.0571(16) 0.0331(13) 0.0031(11) -0.0031(11) -0.0056(12)
C2 0.0489(15) 0.0458(15) 0.0358(13) -0.0036(11) 0.0062(11) 0.0000(12)
C4 0.0292(13) 0.0553(16) 0.0414(14) 0.0065(12) -0.0044(11) 0.0022(11)
C8 0.0552(17) 0.0457(16) 0.0564(16) 0.0012(12) 0.0302(14) 0.0068(12)
C9 0.0535(17) 0.0582(17) 0.0424(14) -0.0043(12) 0.0173(13) -0.0039(13)
C10 0.0376(14) 0.0532(15) 0.0416(14) -0.0016(12) 0.0096(11) -0.0029(12)
C7 0.0335(13) 0.0423(14) 0.0570(16) 0.0070(12) 0.0151(12) 0.0067(11)
N8 0.0243(10) 0.0417(11) 0.0370(10) 0.0058(9) 0.0017(9) 0.0050(9)
N7 0.0295(10) 0.0373(11) 0.0419(11) 0.0073(9) 0.0109(9) -0.0016(9)
N9 0.0419(13) 0.0827(17) 0.0748(16) 0.0392(15) 0.0227(12) 0.0078(13)

loop_
_atom_type_symbol
_atom_type_description
_atom_type_scat_dispersion_real
_atom_type_scat_dispersion_imag
_atom_type_scat_source
C C 0.0033 0.0016 'International Tables Vol C Tables 4.2.6.8 and 6.1.1.4'
H H 0.0000 0.0000 'International Tables Vol C Tables 4.2.6.8 and 6.1.1.4'
N N 0.0061 0.0033 'International Tables Vol C Tables 4.2.6.8 and 6.1.1.4'
Co Co 0.3494 0.9721 'International Tables Vol C Tables 4.2.6.8 and 6.1.1.4'

loop_
_geom_angle_atom_site_label_1
_geom_angle_atom_site_label_2
_geom_angle_atom_site_label_3
_geom_angle
_geom_angle_site_symmetry_1
_geom_angle_site_symmetry_3
_geom_angle_publ_flag
N3 Co1 N4 91.12(8) . . ?
N3 Co1 N1 87.17(7) . . ?
N4 Co1 N1 168.99(7) . . ?
N3 Co1 N6 93.63(7) . 3_656 ?
N4 Co1 N6 87.49(8) . 3_656 ?
N1 Co1 N6 81.77(7) . 3_656 ?
N3 Co1 N7 168.60(7) . . ?
N4 Co1 N7 87.89(8) . . ?
N1 Co1 N7 95.90(7) . . ?
N6 Co1 N7 97.67(7) 3_656 . ?
N3 Co1 N7 92.35(7) . 3_666 ?
N4 Co1 N7 90.54(7) . 3_666 ?
N1 Co1 N7 100.39(7) . 3_666 ?
N6 Co1 N7 173.74(7) 3_656 3_666 ?
N7 Co1 N7 76.30(7) . 3_666 ?
N4 N5 N6 176.7(2) . . ?
N5 N4 Co1 134.96(16) . . ?
C5 N1 C1 116.53(18) . . ?
C5 N1 Co1 122.78(14) . . ?
C1 N1 Co1 118.22(14) . . ?
C6 N3 C10 116.85(18) . . ?
C6 N3 Co1 124.77(14) . . ?
C10 N3 Co1 117.51(14) . . ?
N1 C5 N2 121.40(19) . . ?
N1 C5 C4 121.8(2) . . ?
N2 C5 C4 116.8(2) . . ?
N5 N6 Co1 128.74(15) . 3_656 ?
C6 N2 C5 134.01(19) . . ?
N1 C1 C2 124.5(2) . . ?
N3 C6 N2 120.78(18) . . ?
N3 C6 C7 122.4(2) . . ?
N2 C6 C7 116.8(2) . . ?
C4 C3 C2 118.7(2) . . ?
C1 C2 C3 118.3(2) . . ?
C3 C4 C5 120.1(2) . . ?
C7 C8 C9 119.6(2) . . ?
C10 C9 C8 118.3(2) . . ?
N3 C10 C9 123.9(2) . . ?
C8 C7 C6 118.9(2) . . ?
N9 N8 N7 179.7(3) . . ?
N8 N7 Co1 126.69(15) . . ?
N8 N7 Co1 128.34(14) . 3_666 ?
Co1 N7 Co1 103.70(7) . 3_666 ?

loop_
_geom_bond_atom_site_label_1
_geom_bond_atom_site_label_2
_geom_bond_distance
_geom_bond_site_symmetry_2
_geom_bond_publ_flag
Co1 N3 2.1128(17) . ?
Co1 N4 2.130(2) . ?
Co1 N1 2.1305(17) . ?
Co1 N6 2.163(2) 3_656 ?
Co1 N7 2.1598(17) . ?
Co1 N7 2.1712(18) 3_666 ?
N5 N4 1.162(2) . ?
N5 N6 1.171(3) . ?
N1 C5 1.341(3) . ?
N1 C1 1.359(3) . ?
N3 C6 1.336(3) . ?
N3 C10 1.355(3) . ?
C5 N2 1.373(3) . ?
C5 C4 1.403(3) . ?
N6 Co1 2.163(2) 3_656 ?
N2 C6 1.381(3) . ?
C1 C2 1.362(3) . ?
C6 C7 1.403(3) . ?
C3 C4 1.359(3) . ?
C3 C2 1.389(3) . ?
C8 C7 1.364(3) . ?
C8 C9 1.378(4) . ?
C9 C10 1.368(3) . ?
N8 N9 1.152(3) . ?
N8 N7 1.188(2) . ?
N7 Co1 2.1712(18) 3_666 ?
